data_4031800
loop_
_publ_author_name
'Melvin, Patrick R.'
'Hazari, Nilay'
'Lant, Hannah M. C.'
'Peczak, Ian L.'
'Shah, Hemali P.'

_publ_section_title
;
 Comparison of the catalytic activity for the Suzuki--Miyaura reaction of
 (\h5-Cp)Pd(IPr)Cl with (\h3-cinnamyl)Pd(IPr)(Cl) and
 (\h3-1-t-Bu-indenyl)Pd(IPr)(Cl)
;
_journal_name_full 'Beilstein Journal of Organic Chemistry'
_journal_page_first 2476
_journal_paper_doi 10.3762/bjoc.11.269
_journal_volume 11
_journal_year 2015
_chemical_absolute_configuration unk
_chemical_formula_moiety 'C59 H77 Cl N4 Pd2'
_chemical_formula_sum 'C59 H77 Cl N4 Pd2'
_chemical_formula_weight 1090.49
_space_group_crystal_system monoclinic
_space_group_IT_number 4
_space_group_name_Hall 'P 2yb'
_space_group_name_H-M_alt 'P 1 21 1'
_symmetry_space_group_name_Hall 'P 2yb'
_symmetry_space_group_name_H-M 'P 1 21 1'
_atom_sites_solution_hydrogens mixed
_atom_sites_solution_primary direct
_atom_sites_solution_secondary difmap
_audit_creation_method SHELXL-2014/7
_cell_angle_alpha 90
_cell_angle_beta 100.473(7)
_cell_angle_gamma 90
_cell_formula_units_Z 2
_cell_length_a 11.5881(2)
_cell_length_b 12.3150(2)
_cell_length_c 19.3155(14)
_cell_measurement_reflns_used 38877
_cell_measurement_temperature 93(2)
_cell_measurement_theta_max 63.8
_cell_measurement_theta_min 2.3
_cell_volume 2710.5(2)
_computing_cell_refinement 'CrystalClear-SM Expert 2.0 r15 (Rigaku, 2011)'
_computing_data_collection 'CrystalClear-SM Expert 2.0 r15 (Rigaku, 2011)'
_computing_data_reduction 'CrystalClear-SM Expert 2.0 r15 (Rigaku, 2011)'
_computing_molecular_graphics
; 
Dolomanov, O.V.; Bourhis, L.J.; Gildea, R.J.; Howard, J.A.K.; Puschmann, H., 
OLEX2: A complete structure solution, refinement and analysis program 
(2009). J. Appl. Cryst., 42, 339-341. 
;
_computing_publication_material 'SHELXL-2013/2 (Sheldrick, 2014)'
_computing_structure_refinement 'SHELXL-2014/7 (Sheldrick, 2014)'
_computing_structure_solution 'SHELXT-2014/5 (Sheldrick, 2014)'
_diffrn_ambient_temperature 93(2)
_diffrn_detector_area_resol_mean 22.2
_diffrn_measured_fraction_theta_full 0.996
_diffrn_measured_fraction_theta_max 0.996
_diffrn_measurement_device_type 'Rigaku Saturn 944+ CCD'
_diffrn_measurement_method \w
_diffrn_radiation_type CuK\a
_diffrn_radiation_wavelength 1.54178
_diffrn_reflns_av_R_equivalents 0.0821
_diffrn_reflns_av_unetI/netI 0.0413
_diffrn_reflns_laue_measured_fraction_full 0.996
_diffrn_reflns_laue_measured_fraction_max 0.996
_diffrn_reflns_limit_h_max 13
_diffrn_reflns_limit_h_min -13
_diffrn_reflns_limit_k_max 14
_diffrn_reflns_limit_k_min -13
_diffrn_reflns_limit_l_max 22
_diffrn_reflns_limit_l_min -22
_diffrn_reflns_number 90929
_diffrn_reflns_point_group_measured_fraction_full 0.996
_diffrn_reflns_point_group_measured_fraction_max 0.996
_diffrn_reflns_theta_full 63.677
_diffrn_reflns_theta_max 63.677
_diffrn_reflns_theta_min 2.326
_diffrn_source 'Rotating Anode'
_exptl_absorpt_coefficient_mu 6.101
_exptl_absorpt_correction_T_max 0.750
_exptl_absorpt_correction_T_min 0.328
_exptl_absorpt_correction_type multi-scan
_exptl_absorpt_process_details 'Jacobson, R. (1998) Private Communication'
_exptl_crystal_colour Red
_exptl_crystal_density_diffrn 1.336
_exptl_crystal_density_method 'not measured'
_exptl_crystal_description Block
_exptl_crystal_F_000 1136
_exptl_crystal_size_max 0.100
_exptl_crystal_size_mid 0.050
_exptl_crystal_size_min 0.050
_refine_diff_density_max 0.554
_refine_diff_density_min -0.393
_refine_diff_density_rms 0.054
_refine_ls_abs_structure_details
; 
 Refined as an inversion twin. 
;
_refine_ls_abs_structure_Flack 0.454(5)
_refine_ls_extinction_method none
_refine_ls_goodness_of_fit_ref 1.055
_refine_ls_hydrogen_treatment mixed
_refine_ls_matrix_type full
_refine_ls_number_parameters 621
_refine_ls_number_reflns 8645
_refine_ls_number_restraints 1
_refine_ls_restrained_S_all 1.055
_refine_ls_R_factor_all 0.0218
_refine_ls_R_factor_gt 0.0218
_refine_ls_shift/su_max 0.001
_refine_ls_shift/su_mean 0.000
_refine_ls_structure_factor_coef Fsqd
_refine_ls_weighting_details 'w=1/[\s^2^(Fo^2^)+(0.0294P)^2^+0.5085P] where P=(Fo^2^+2Fc^2^)/3'
_refine_ls_weighting_scheme calc
_refine_ls_wR_factor_gt 0.0555
_refine_ls_wR_factor_ref 0.0556
_reflns_Friedel_coverage 0.900
_reflns_friedel_fraction_full 0.996
_reflns_friedel_fraction_max 0.996
_reflns_number_gt 8627
_reflns_number_total 8645
_reflns_threshold_expression 'I > 2\s(I)'
_cod_data_source_file 1860-5397-11-269-S2.cif
_cod_data_source_block CpDim
_cod_database_code 4031800
_shelx_shelxl_version_number 2014/7
_shelx_space_group_comment
; 
The symmetry employed for this shelxl refinement is uniquely defined 
by the following loop, which should always be used as a source of 
symmetry information in preference to the above space-group names. 
They are only intended as comments. 
;
_shelx_estimated_absorpt_t_min 0.581
_shelx_estimated_absorpt_t_max 0.750

loop_
_space_group_symop_operation_xyz
'x, y, z'
'-x, y+1/2, -z'

loop_
_atom_site_label
_atom_site_type_symbol
_atom_site_fract_x
_atom_site_fract_y
_atom_site_fract_z
_atom_site_U_iso_or_equiv
_atom_site_adp_type
_atom_site_occupancy
_atom_site_site_symmetry_order
_atom_site_calc_flag
_atom_site_refinement_flags_posn
_atom_site_refinement_flags_adp
Pd1 Pd 0.26878(2) 0.49116(2) 0.32918(2) 0.01760(8) Uani 1 1 d . .
Pd2 Pd 0.36228(2) 0.52388(2) 0.22028(2) 0.01824(8) Uani 1 1 d . .
Cl1 Cl 0.16099(8) 0.46964(9) 0.21166(4) 0.0329(2) Uani 1 1 d . .
N1 N 0.1234(2) 0.5361(3) 0.44601(13) 0.0181(6) Uani 1 1 d . .
N2 N 0.0792(2) 0.3828(3) 0.39516(14) 0.0186(6) Uani 1 1 d . .
N3 N 0.4834(2) 0.6067(3) 0.09787(14) 0.0172(6) Uani 1 1 d . .
N4 N 0.3967(2) 0.4538(3) 0.07752(13) 0.0177(6) Uani 1 1 d . .
C1 C 0.4292(3) 0.5437(3) 0.38997(17) 0.0236(8) Uani 1 1 d . .
H1 H 0.434(3) 0.516(4) 0.436(2) 0.028 Uiso 1 1 d . U
C2 C 0.4822(3) 0.4890(4) 0.33813(17) 0.0251(8) Uani 1 1 d . .
H2 H 0.507(4) 0.418(4) 0.342(2) 0.030 Uiso 1 1 d . U
C3 C 0.5152(3) 0.5672(4) 0.29022(18) 0.0243(8) Uani 1 1 d . .
H3 H 0.575(4) 0.562(4) 0.267(2) 0.029 Uiso 1 1 d . U
C4 C 0.4831(3) 0.6734(4) 0.31569(19) 0.0259(8) Uani 1 1 d . .
H4 H 0.4955 0.7414 0.2950 0.031 Uiso 1 1 calc R U
C5 C 0.4334(3) 0.6594(4) 0.37298(19) 0.0264(9) Uani 1 1 d . .
H5 H 0.4052 0.7163 0.3986 0.032 Uiso 1 1 calc R U
C6 C 0.1549(3) 0.4688(3) 0.39659(16) 0.0177(7) Uani 1 1 d . .
C7 C 0.0321(3) 0.4918(3) 0.47531(16) 0.0220(8) Uani 1 1 d . .
H7 H -0.0039 0.5235 0.5109 0.026 Uiso 1 1 calc R U
C8 C 0.0053(3) 0.3964(3) 0.44359(17) 0.0217(8) Uani 1 1 d . .
H8 H -0.0533 0.3471 0.4525 0.026 Uiso 1 1 calc R U
C9 C 0.4160(3) 0.5347(3) 0.12651(16) 0.0171(7) Uani 1 1 d . .
C10 C 0.5045(3) 0.5708(3) 0.03263(17) 0.0210(7) Uani 1 1 d . .
H10 H 0.5489 0.6074 0.0030 0.025 Uiso 1 1 calc R U
C11 C 0.4504(3) 0.4751(3) 0.01988(16) 0.0215(8) Uani 1 1 d . .
H11 H 0.4489 0.4305 -0.0204 0.026 Uiso 1 1 calc R U
C12 C 0.1840(3) 0.6335(3) 0.47098(17) 0.0196(7) Uani 1 1 d . .
C13 C 0.1591(3) 0.7298(3) 0.43287(17) 0.0200(7) Uani 1 1 d . .
C14 C 0.2199(3) 0.8229(3) 0.45972(18) 0.0213(8) Uani 1 1 d . .
H14 H 0.2051 0.8894 0.4347 0.026 Uiso 1 1 calc R U
C15 C 0.3006(3) 0.8208(3) 0.52155(18) 0.0227(8) Uani 1 1 d . .
H15 H 0.3409 0.8852 0.5388 0.027 Uiso 1 1 calc R U
C16 C 0.3230(3) 0.7243(3) 0.55846(18) 0.0246(8) Uani 1 1 d . .
H16 H 0.3787 0.7236 0.6011 0.030 Uiso 1 1 calc R U
C17 C 0.2656(3) 0.6283(3) 0.53445(17) 0.0217(8) Uani 1 1 d . .
C18 C 0.0704(3) 0.7360(3) 0.36474(18) 0.0220(8) Uani 1 1 d . .
H18 H 0.0307 0.6638 0.3567 0.026 Uiso 1 1 calc R U
C19 C -0.0235(3) 0.8218(4) 0.3691(2) 0.0323(10) Uani 1 1 d . .
H19A H -0.0633 0.8046 0.4084 0.048 Uiso 1 1 calc R U
H19B H -0.0809 0.8223 0.3250 0.048 Uiso 1 1 calc R U
H19C H 0.0135 0.8934 0.3767 0.048 Uiso 1 1 calc R U
C20 C 0.1324(4) 0.7594(4) 0.30220(19) 0.0288(9) Uani 1 1 d . .
H20A H 0.1746 0.8285 0.3099 0.043 Uiso 1 1 calc R U
H20B H 0.0739 0.7636 0.2587 0.043 Uiso 1 1 calc R U
H20C H 0.1880 0.7008 0.2981 0.043 Uiso 1 1 calc R U
C21 C 0.2898(3) 0.5240(4) 0.57684(17) 0.0290(8) Uani 1 1 d . .
H21 H 0.2506 0.4630 0.5475 0.035 Uiso 1 1 calc R U
C22 C 0.2356(4) 0.5316(4) 0.64359(19) 0.0367(10) Uani 1 1 d . .
H22A H 0.2787 0.5853 0.6757 0.055 Uiso 1 1 calc R U
H22B H 0.2403 0.4605 0.6668 0.055 Uiso 1 1 calc R U
H22C H 0.1532 0.5536 0.6308 0.055 Uiso 1 1 calc R U
C23 C 0.4197(3) 0.4973(4) 0.59673(19) 0.0374(10) Uani 1 1 d . .
H23A H 0.4539 0.4929 0.5540 0.056 Uiso 1 1 calc R U
H23B H 0.4293 0.4276 0.6215 0.056 Uiso 1 1 calc R U
H23C H 0.4595 0.5544 0.6275 0.056 Uiso 1 1 calc R U
C24 C 0.0911(3) 0.2819(3) 0.35913(18) 0.0207(8) Uani 1 1 d . .
C25 C 0.0162(3) 0.2599(3) 0.29439(19) 0.0251(8) Uani 1 1 d . .
C26 C 0.0306(4) 0.1616(4) 0.2629(2) 0.0335(10) Uani 1 1 d . .
H26 H -0.0190 0.1437 0.2196 0.040 Uiso 1 1 calc R U
C27 C 0.1155(4) 0.0884(4) 0.2927(2) 0.0397(10) Uani 1 1 d . .
H27 H 0.1245 0.0218 0.2694 0.048 Uiso 1 1 calc R U
C28 C 0.1876(4) 0.1115(4) 0.3564(2) 0.0323(9) Uani 1 1 d . .
H28 H 0.2457 0.0605 0.3763 0.039 Uiso 1 1 calc R U
C29 C 0.1761(3) 0.2084(3) 0.3916(2) 0.0255(8) Uani 1 1 d . .
C30 C -0.0760(3) 0.3413(4) 0.26098(18) 0.0262(8) Uani 1 1 d . .
H30 H -0.0443 0.4156 0.2737 0.031 Uiso 1 1 calc R U
C31 C -0.1907(3) 0.3293(4) 0.2898(2) 0.0363(10) Uani 1 1 d . .
H31A H -0.2188 0.2543 0.2834 0.054 Uiso 1 1 calc R U
H31B H -0.2501 0.3785 0.2643 0.054 Uiso 1 1 calc R U
H31C H -0.1763 0.3476 0.3400 0.054 Uiso 1 1 calc R U
C32 C -0.1028(4) 0.3338(4) 0.1806(2) 0.0305(9) Uani 1 1 d . .
H32A H -0.0303 0.3444 0.1621 0.046 Uiso 1 1 calc R U
H32B H -0.1597 0.3902 0.1618 0.046 Uiso 1 1 calc R U
H32C H -0.1357 0.2622 0.1665 0.046 Uiso 1 1 calc R U
C33 C 0.2567(3) 0.2330(3) 0.46075(19) 0.0261(8) Uani 1 1 d . .
H33 H 0.2304 0.3033 0.4787 0.031 Uiso 1 1 calc R U
C34 C 0.2503(4) 0.1466(4) 0.5167(2) 0.0425(12) Uani 1 1 d . .
H34A H 0.1699 0.1424 0.5257 0.064 Uiso 1 1 calc R U
H34B H 0.3038 0.1660 0.5603 0.064 Uiso 1 1 calc R U
H34C H 0.2731 0.0761 0.4999 0.064 Uiso 1 1 calc R U
C35 C 0.3823(4) 0.2484(4) 0.4498(2) 0.0396(11) Uani 1 1 d . .
H35A H 0.4124 0.1795 0.4350 0.059 Uiso 1 1 calc R U
H35B H 0.4312 0.2722 0.4940 0.059 Uiso 1 1 calc R U
H35C H 0.3843 0.3034 0.4134 0.059 Uiso 1 1 calc R U
C36 C 0.5196(3) 0.7107(3) 0.12777(17) 0.0183(7) Uani 1 1 d . .
C37 C 0.4355(3) 0.7946(3) 0.12232(17) 0.0204(7) Uani 1 1 d . .
C38 C 0.4727(3) 0.8942(3) 0.15217(18) 0.0259(8) Uani 1 1 d . .
H38 H 0.4182 0.9522 0.1501 0.031 Uiso 1 1 calc R U
C39 C 0.5883(3) 0.9101(4) 0.18494(19) 0.0281(8) Uani 1 1 d . .
H39 H 0.6123 0.9788 0.2049 0.034 Uiso 1 1 calc R U
C40 C 0.6685(3) 0.8267(3) 0.18866(19) 0.0255(8) Uani 1 1 d . .
H40 H 0.7473 0.8389 0.2112 0.031 Uiso 1 1 calc R U
C41 C 0.6367(3) 0.7254(3) 0.16024(18) 0.0226(8) Uani 1 1 d . .
C42 C 0.3079(3) 0.7790(3) 0.08688(19) 0.0246(8) Uani 1 1 d . .
H42 H 0.3001 0.7049 0.0654 0.029 Uiso 1 1 calc R U
C43 C 0.2712(3) 0.8620(4) 0.0280(2) 0.0354(10) Uani 1 1 d . .
H43A H 0.2737 0.9352 0.0482 0.053 Uiso 1 1 calc R U
H43B H 0.1912 0.8460 0.0036 0.053 Uiso 1 1 calc R U
H43C H 0.3251 0.8580 -0.0056 0.053 Uiso 1 1 calc R U
C44 C 0.2274(4) 0.7848(4) 0.1412(2) 0.0385(11) Uani 1 1 d . .
H44A H 0.2494 0.7280 0.1767 0.058 Uiso 1 1 calc R U
H44B H 0.1459 0.7741 0.1177 0.058 Uiso 1 1 calc R U
H44C H 0.2353 0.8561 0.1641 0.058 Uiso 1 1 calc R U
C45 C 0.7267(3) 0.6350(4) 0.16402(19) 0.0260(8) Uani 1 1 d . .
H45 H 0.6833 0.5644 0.1584 0.031 Uiso 1 1 calc R U
C46 C 0.7964(4) 0.6443(4) 0.1040(2) 0.0368(10) Uani 1 1 d . .
H46A H 0.7422 0.6428 0.0587 0.055 Uiso 1 1 calc R U
H46B H 0.8513 0.5833 0.1064 0.055 Uiso 1 1 calc R U
H46C H 0.8402 0.7128 0.1085 0.055 Uiso 1 1 calc R U
C47 C 0.8122(4) 0.6317(4) 0.2344(2) 0.0362(10) Uani 1 1 d . .
H47A H 0.8660 0.6936 0.2373 0.054 Uiso 1 1 calc R U
H47B H 0.8571 0.5639 0.2379 0.054 Uiso 1 1 calc R U
H47C H 0.7681 0.6356 0.2731 0.054 Uiso 1 1 calc R U
C48 C 0.3155(3) 0.3659(3) 0.08012(17) 0.0197(7) Uani 1 1 d . .
C49 C 0.2026(3) 0.3760(3) 0.03897(18) 0.0227(8) Uani 1 1 d . .
C50 C 0.1248(3) 0.2905(4) 0.04178(19) 0.0278(8) Uani 1 1 d . .
H50 H 0.0482 0.2939 0.0142 0.033 Uiso 1 1 calc R U
C51 C 0.1565(4) 0.2012(4) 0.0836(2) 0.0331(9) Uani 1 1 d . .
H51 H 0.1023 0.1435 0.0842 0.040 Uiso 1 1 calc R U
C52 C 0.2676(4) 0.1951(4) 0.1251(2) 0.0290(9) Uani 1 1 d . .
H52 H 0.2878 0.1337 0.1545 0.035 Uiso 1 1 calc R U
C53 C 0.3499(3) 0.2774(3) 0.12422(18) 0.0224(8) Uani 1 1 d . .
C54 C 0.1634(3) 0.4777(4) -0.00265(19) 0.0299(9) Uani 1 1 d . .
H54 H 0.2337 0.5256 -0.0001 0.036 Uiso 1 1 calc R U
C55 C 0.0730(5) 0.5395(5) 0.0303(2) 0.0549(15) Uani 1 1 d . .
H55A H -0.0020 0.5007 0.0209 0.082 Uiso 1 1 calc R U
H55B H 0.0627 0.6125 0.0098 0.082 Uiso 1 1 calc R U
H55C H 0.1003 0.5452 0.0812 0.082 Uiso 1 1 calc R U
C56 C 0.1154(5) 0.4559(5) -0.0806(2) 0.0474(12) Uani 1 1 d . .
H56A H 0.1747 0.4176 -0.1016 0.071 Uiso 1 1 calc R U
H56B H 0.0961 0.5251 -0.1051 0.071 Uiso 1 1 calc R U
H56C H 0.0445 0.4111 -0.0850 0.071 Uiso 1 1 calc R U
C57 C 0.4709(3) 0.2719(3) 0.17020(18) 0.0239(8) Uani 1 1 d . .
H57 H 0.4983 0.3481 0.1808 0.029 Uiso 1 1 calc R U
C58 C 0.4696(4) 0.2150(4) 0.24043(19) 0.0325(10) Uani 1 1 d . .
H58A H 0.4092 0.2478 0.2633 0.049 Uiso 1 1 calc R U
H58B H 0.5465 0.2230 0.2710 0.049 Uiso 1 1 calc R U
H58C H 0.4522 0.1377 0.2321 0.049 Uiso 1 1 calc R U
C59 C 0.5581(3) 0.2169(4) 0.1311(2) 0.0317(10) Uani 1 1 d . .
H59A H 0.5342 0.1414 0.1208 0.048 Uiso 1 1 calc R U
H59B H 0.6365 0.2185 0.1605 0.048 Uiso 1 1 calc R U
H59C H 0.5596 0.2556 0.0870 0.048 Uiso 1 1 calc R U

loop_
_atom_site_aniso_label
_atom_site_aniso_U_11
_atom_site_aniso_U_22
_atom_site_aniso_U_33
_atom_site_aniso_U_23
_atom_site_aniso_U_13
_atom_site_aniso_U_12
Pd1 0.02082(12) 0.02060(15) 0.01200(12) -0.00085(9) 0.00466(8) -0.00243(9)
Pd2 0.02182(12) 0.02176(15) 0.01182(12) -0.00152(9) 0.00488(9) -0.00361(9)
Cl1 0.0284(4) 0.0547(7) 0.0154(4) -0.0050(4) 0.0035(3) -0.0195(4)
N1 0.0185(12) 0.0236(17) 0.0120(12) -0.0006(12) 0.0024(10) -0.0006(12)
N2 0.0186(13) 0.0207(17) 0.0163(13) 0.0008(12) 0.0030(11) -0.0025(12)
N3 0.0196(14) 0.0193(16) 0.0134(13) 0.0008(12) 0.0049(10) 0.0001(12)
N4 0.0188(13) 0.0214(17) 0.0128(12) -0.0004(12) 0.0025(10) 0.0016(12)
C1 0.0193(16) 0.039(2) 0.0114(15) -0.0021(15) -0.0005(12) -0.0050(16)
C2 0.0218(16) 0.032(2) 0.0198(16) 0.0012(17) -0.0005(13) 0.0037(17)
C3 0.0182(16) 0.039(2) 0.0161(16) -0.0026(16) 0.0028(13) -0.0022(16)
C4 0.0208(17) 0.033(2) 0.0216(18) -0.0016(17) -0.0012(14) -0.0049(16)
C5 0.0224(18) 0.035(2) 0.0203(18) -0.0077(16) 0.0004(14) -0.0051(17)
C6 0.0182(15) 0.020(2) 0.0127(15) 0.0011(14) -0.0029(12) -0.0007(14)
C7 0.0186(15) 0.032(2) 0.0160(15) 0.0006(16) 0.0055(12) -0.0034(16)
C8 0.0182(16) 0.029(2) 0.0185(16) 0.0046(15) 0.0060(13) -0.0031(15)
C9 0.0152(14) 0.0189(18) 0.0157(15) -0.0007(14) -0.0011(12) 0.0032(14)
C10 0.0260(17) 0.026(2) 0.0123(15) 0.0037(14) 0.0068(13) 0.0035(15)
C11 0.0263(17) 0.028(2) 0.0104(14) -0.0011(14) 0.0048(12) 0.0031(16)
C12 0.0186(16) 0.026(2) 0.0142(16) -0.0010(14) 0.0040(13) -0.0024(14)
C13 0.0217(17) 0.023(2) 0.0161(16) -0.0011(14) 0.0057(13) 0.0006(15)
C14 0.0242(18) 0.020(2) 0.0204(17) 0.0004(15) 0.0057(14) 0.0018(14)
C15 0.0236(18) 0.023(2) 0.0220(18) -0.0046(16) 0.0051(14) -0.0028(15)
C16 0.0266(18) 0.031(2) 0.0145(16) -0.0028(16) -0.0004(14) 0.0004(16)
C17 0.0253(18) 0.023(2) 0.0158(16) 0.0011(15) 0.0021(13) 0.0012(15)
C18 0.0249(18) 0.023(2) 0.0176(18) -0.0012(15) 0.0011(14) 0.0027(15)
C19 0.0294(19) 0.043(3) 0.0218(19) -0.0033(18) -0.0024(15) 0.0099(18)
C20 0.037(2) 0.032(2) 0.0167(18) 0.0023(17) 0.0023(15) 0.0062(18)
C21 0.041(2) 0.024(2) 0.0190(16) 0.0005(16) -0.0034(14) -0.0045(17)
C22 0.043(2) 0.041(3) 0.0229(18) 0.0091(19) -0.0012(15) -0.016(2)
C23 0.049(2) 0.037(3) 0.0227(17) 0.0050(19) -0.0016(15) 0.012(2)
C24 0.0248(18) 0.019(2) 0.0178(17) -0.0002(14) 0.0037(14) -0.0054(15)
C25 0.0277(18) 0.026(2) 0.0211(18) 0.0019(16) 0.0023(14) -0.0075(16)
C26 0.047(2) 0.028(2) 0.023(2) -0.0040(17) -0.0014(17) -0.0092(19)
C27 0.060(3) 0.022(2) 0.037(2) -0.0051(19) 0.008(2) 0.000(2)
C28 0.037(2) 0.023(2) 0.035(2) 0.0029(18) 0.0027(17) 0.0042(17)
C29 0.0285(19) 0.023(2) 0.0252(19) 0.0043(16) 0.0047(15) -0.0005(16)
C30 0.0270(18) 0.029(2) 0.0210(18) -0.0003(16) -0.0010(14) -0.0063(16)
C31 0.029(2) 0.053(3) 0.0243(19) 0.005(2) 0.0000(16) -0.004(2)
C32 0.030(2) 0.038(3) 0.0204(19) 0.0020(17) -0.0032(15) -0.0081(18)
C33 0.0257(19) 0.023(2) 0.0276(19) 0.0039(16) -0.0018(15) -0.0009(16)
C34 0.045(2) 0.049(3) 0.031(2) 0.012(2) -0.0021(19) -0.018(2)
C35 0.029(2) 0.045(3) 0.043(2) 0.013(2) 0.0028(18) -0.002(2)
C36 0.0215(17) 0.021(2) 0.0124(16) 0.0021(14) 0.0039(13) -0.0005(14)
C37 0.0233(17) 0.024(2) 0.0149(16) 0.0032(15) 0.0050(13) 0.0031(15)
C38 0.0317(19) 0.023(2) 0.0226(18) 0.0019(15) 0.0030(15) 0.0069(16)
C39 0.035(2) 0.022(2) 0.0252(18) -0.0029(16) 0.0006(15) -0.0002(17)
C40 0.0236(18) 0.025(2) 0.0254(18) 0.0019(16) -0.0018(14) -0.0042(15)
C41 0.0236(17) 0.028(2) 0.0172(16) 0.0030(15) 0.0056(14) 0.0010(16)
C42 0.0209(18) 0.029(2) 0.0242(18) 0.0020(16) 0.0045(15) 0.0025(16)
C43 0.0274(19) 0.047(3) 0.030(2) 0.0112(19) 0.0007(16) 0.0037(19)
C44 0.029(2) 0.055(3) 0.035(2) 0.005(2) 0.0122(17) 0.004(2)
C45 0.0222(18) 0.022(2) 0.032(2) 0.0027(16) 0.0006(15) -0.0012(14)
C46 0.033(2) 0.036(3) 0.046(2) 0.003(2) 0.0166(18) 0.0073(19)
C47 0.027(2) 0.033(3) 0.043(2) 0.002(2) -0.0069(18) 0.0042(18)
C48 0.0237(17) 0.021(2) 0.0132(15) -0.0067(14) 0.0005(13) -0.0034(15)
C49 0.0226(17) 0.023(2) 0.0217(17) -0.0053(15) 0.0023(13) 0.0002(15)
C50 0.0196(17) 0.036(2) 0.0244(18) -0.0045(17) -0.0045(14) -0.0033(16)
C51 0.032(2) 0.032(2) 0.033(2) -0.0016(18) 0.0006(17) -0.0139(18)
C52 0.036(2) 0.022(2) 0.0253(19) 0.0033(16) -0.0042(16) -0.0044(17)
C53 0.0286(18) 0.020(2) 0.0165(17) -0.0007(14) 0.0000(14) -0.0014(15)
C54 0.0242(17) 0.032(2) 0.0298(18) 0.0001(18) -0.0065(14) 0.0025(17)
C55 0.075(3) 0.058(4) 0.027(2) -0.003(2) -0.005(2) 0.042(3)
C56 0.070(3) 0.046(3) 0.025(2) 0.006(2) 0.005(2) 0.020(3)
C57 0.0275(18) 0.022(2) 0.0191(18) -0.0005(15) -0.0047(14) -0.0009(15)
C58 0.034(2) 0.041(3) 0.0193(19) 0.0027(18) -0.0047(16) 0.0035(18)
C59 0.0239(19) 0.045(3) 0.0241(19) -0.0022(18) -0.0016(15) -0.0022(18)

loop_
_atom_type_symbol
_atom_type_description
_atom_type_scat_dispersion_real
_atom_type_scat_dispersion_imag
_atom_type_scat_source
C C 0.0181 0.0091 'International Tables Vol C Tables 4.2.6.8 and 6.1.1.4'
H H 0.0000 0.0000 'International Tables Vol C Tables 4.2.6.8 and 6.1.1.4'
Cl Cl 0.3639 0.7018 'International Tables Vol C Tables 4.2.6.8 and 6.1.1.4'
N N 0.0311 0.0180 'International Tables Vol C Tables 4.2.6.8 and 6.1.1.4'
Pd Pd 0.1215 3.9337 'International Tables Vol C Tables 4.2.6.8 and 6.1.1.4'

loop_
_geom_angle_atom_site_label_1
_geom_angle_atom_site_label_2
_geom_angle_atom_site_label_3
_geom_angle
C6 Pd1 C1 107.06(12)
C6 Pd1 Cl1 107.71(9)
C1 Pd1 Cl1 144.53(10)
C6 Pd1 C2 135.88(12)
C1 Pd1 C2 35.72(13)
Cl1 Pd1 C2 114.29(8)
C6 Pd1 Pd2 164.89(8)
C1 Pd1 Pd2 86.99(9)
Cl1 Pd1 Pd2 57.76(2)
C2 Pd1 Pd2 59.21(8)
C9 Pd2 C3 101.46(13)
C9 Pd2 Cl1 114.14(9)
C3 Pd2 Cl1 144.40(10)
C9 Pd2 C2 128.37(11)
C3 Pd2 C2 35.33(14)
Cl1 Pd2 C2 112.98(8)
C9 Pd2 Pd1 171.12(9)
C3 Pd2 Pd1 86.85(10)
Cl1 Pd2 Pd1 57.60(2)
C2 Pd2 Pd1 58.00(8)
Pd1 Cl1 Pd2 64.64(2)
C6 N1 C7 111.5(3)
C6 N1 C12 124.6(3)
C7 N1 C12 123.6(3)
C6 N2 C8 111.3(3)
C6 N2 C24 123.8(3)
C8 N2 C24 123.6(3)
C9 N3 C10 111.5(3)
C9 N3 C36 124.3(3)
C10 N3 C36 124.0(3)
C9 N4 C11 112.0(3)
C9 N4 C48 123.4(3)
C11 N4 C48 123.9(3)
C2 C1 C5 105.4(3)
C2 C1 Pd1 85.0(2)
C5 C1 Pd1 103.6(2)
C2 C1 H1 122(3)
C5 C1 H1 124(3)
Pd1 C1 H1 108(2)
C1 C2 C3 109.4(4)
C1 C2 Pd1 59.28(17)
C3 C2 Pd1 109.3(2)
C1 C2 Pd2 108.6(2)
C3 C2 Pd2 57.46(17)
Pd1 C2 Pd2 62.79(8)
C1 C2 H2 124(3)
C3 C2 H2 125(3)
Pd1 C2 H2 108(3)
Pd2 C2 H2 111(3)
C2 C3 C4 105.6(3)
C2 C3 Pd2 87.2(2)
C4 C3 Pd2 102.0(2)
C2 C3 H3 127(3)
C4 C3 H3 120(3)
Pd2 C3 H3 107(3)
C5 C4 C3 109.4(4)
C5 C4 H4 125.3
C3 C4 H4 125.3
C4 C5 C1 110.2(4)
C4 C5 H5 124.9
C1 C5 H5 124.9
N1 C6 N2 103.3(3)
N1 C6 Pd1 130.9(3)
N2 C6 Pd1 125.3(2)
C8 C7 N1 106.7(3)
C8 C7 H7 126.7
N1 C7 H7 126.7
C7 C8 N2 107.2(3)
C7 C8 H8 126.4
N2 C8 H8 126.4
N3 C9 N4 103.2(3)
N3 C9 Pd2 134.2(3)
N4 C9 Pd2 122.3(3)
C11 C10 N3 107.0(3)
C11 C10 H10 126.5
N3 C10 H10 126.5
C10 C11 N4 106.3(3)
C10 C11 H11 126.8
N4 C11 H11 126.8
C13 C12 C17 122.7(3)
C13 C12 N1 119.5(3)
C17 C12 N1 117.8(3)
C14 C13 C12 117.3(3)
C14 C13 C18 119.8(3)
C12 C13 C18 122.8(3)
C15 C14 C13 121.6(4)
C15 C14 H14 119.2
C13 C14 H14 119.2
C14 C15 C16 119.8(4)
C14 C15 H15 120.1
C16 C15 H15 120.1
C15 C16 C17 121.5(3)
C15 C16 H16 119.2
C17 C16 H16 119.2
C16 C17 C12 117.1(3)
C16 C17 C21 120.4(3)
C12 C17 C21 122.5(3)
C13 C18 C19 111.3(3)
C13 C18 C20 110.5(3)
C19 C18 C20 110.6(3)
C13 C18 H18 108.1
C19 C18 H18 108.1
C20 C18 H18 108.1
C18 C19 H19A 109.5
C18 C19 H19B 109.5
H19A C19 H19B 109.5
C18 C19 H19C 109.5
H19A C19 H19C 109.5
H19B C19 H19C 109.5
C18 C20 H20A 109.5
C18 C20 H20B 109.5
H20A C20 H20B 109.5
C18 C20 H20C 109.5
H20A C20 H20C 109.5
H20B C20 H20C 109.5
C23 C21 C17 113.3(3)
C23 C21 C22 109.8(3)
C17 C21 C22 109.7(3)
C23 C21 H21 108.0
C17 C21 H21 108.0
C22 C21 H21 108.0
C21 C22 H22A 109.5
C21 C22 H22B 109.5
H22A C22 H22B 109.5
C21 C22 H22C 109.5
H22A C22 H22C 109.5
H22B C22 H22C 109.5
C21 C23 H23A 109.5
C21 C23 H23B 109.5
H23A C23 H23B 109.5
C21 C23 H23C 109.5
H23A C23 H23C 109.5
H23B C23 H23C 109.5
C29 C24 C25 122.8(4)
C29 C24 N2 117.6(3)
C25 C24 N2 119.6(3)
C26 C25 C24 117.0(4)
C26 C25 C30 121.6(3)
C24 C25 C30 121.4(4)
C25 C26 C27 121.6(4)
C25 C26 H26 119.2
C27 C26 H26 119.2
C26 C27 C28 120.4(4)
C26 C27 H27 119.8
C28 C27 H27 119.8
C27 C28 C29 120.9(4)
C27 C28 H28 119.5
C29 C28 H28 119.5
C28 C29 C24 117.3(3)
C28 C29 C33 120.2(4)
C24 C29 C33 122.4(4)
C25 C30 C32 112.9(3)
C25 C30 C31 111.7(3)
C32 C30 C31 109.4(3)
C25 C30 H30 107.5
C32 C30 H30 107.5
C31 C30 H30 107.5
C30 C31 H31A 109.5
C30 C31 H31B 109.5
H31A C31 H31B 109.5
C30 C31 H31C 109.5
H31A C31 H31C 109.5
H31B C31 H31C 109.5
C30 C32 H32A 109.5
C30 C32 H32B 109.5
H32A C32 H32B 109.5
C30 C32 H32C 109.5
H32A C32 H32C 109.5
H32B C32 H32C 109.5
C29 C33 C35 110.8(3)
C29 C33 C34 112.5(3)
C35 C33 C34 110.9(3)
C29 C33 H33 107.5
C35 C33 H33 107.5
C34 C33 H33 107.5
C33 C34 H34A 109.5
C33 C34 H34B 109.5
H34A C34 H34B 109.5
C33 C34 H34C 109.5
H34A C34 H34C 109.5
H34B C34 H34C 109.5
C33 C35 H35A 109.5
C33 C35 H35B 109.5
H35A C35 H35B 109.5
C33 C35 H35C 109.5
H35A C35 H35C 109.5
H35B C35 H35C 109.5
C41 C36 C37 122.6(3)
C41 C36 N3 119.0(3)
C37 C36 N3 118.4(3)
C38 C37 C36 117.2(3)
C38 C37 C42 120.0(3)
C36 C37 C42 122.8(3)
C39 C38 C37 121.0(4)
C39 C38 H38 119.5
C37 C38 H38 119.5
C40 C39 C38 120.2(4)
C40 C39 H39 119.9
C38 C39 H39 119.9
C39 C40 C41 121.5(3)
C39 C40 H40 119.2
C41 C40 H40 119.2
C40 C41 C36 117.4(4)
C40 C41 C45 120.7(3)
C36 C41 C45 121.9(4)
C37 C42 C44 110.5(3)
C37 C42 C43 111.4(3)
C44 C42 C43 110.9(3)
C37 C42 H42 107.9
C44 C42 H42 107.9
C43 C42 H42 107.9
C42 C43 H43A 109.5
C42 C43 H43B 109.5
H43A C43 H43B 109.5
C42 C43 H43C 109.5
H43A C43 H43C 109.5
H43B C43 H43C 109.5
C42 C44 H44A 109.5
C42 C44 H44B 109.5
H44A C44 H44B 109.5
C42 C44 H44C 109.5
H44A C44 H44C 109.5
H44B C44 H44C 109.5
C41 C45 C47 112.9(3)
C41 C45 C46 111.1(3)
C47 C45 C46 109.2(3)
C41 C45 H45 107.8
C47 C45 H45 107.8
C46 C45 H45 107.8
C45 C46 H46A 109.5
C45 C46 H46B 109.5
H46A C46 H46B 109.5
C45 C46 H46C 109.5
H46A C46 H46C 109.5
H46B C46 H46C 109.5
C45 C47 H47A 109.5
C45 C47 H47B 109.5
H47A C47 H47B 109.5
C45 C47 H47C 109.5
H47A C47 H47C 109.5
H47B C47 H47C 109.5
C53 C48 C49 123.2(3)
C53 C48 N4 119.4(3)
C49 C48 N4 117.4(3)
C50 C49 C48 116.9(4)
C50 C49 C54 120.9(3)
C48 C49 C54 122.1(3)
C51 C50 C49 121.5(3)
C51 C50 H50 119.3
C49 C50 H50 119.3
C50 C51 C52 120.2(4)
C50 C51 H51 119.9
C52 C51 H51 119.9
C51 C52 C53 121.2(4)
C51 C52 H52 119.4
C53 C52 H52 119.4
C52 C53 C48 117.0(3)
C52 C53 C57 121.5(3)
C48 C53 C57 121.5(3)
C49 C54 C55 110.8(3)
C49 C54 C56 113.5(4)
C55 C54 C56 110.0(3)
C49 C54 H54 107.4
C55 C54 H54 107.4
C56 C54 H54 107.4
C54 C55 H55A 109.5
C54 C55 H55B 109.5
H55A C55 H55B 109.5
C54 C55 H55C 109.5
H55A C55 H55C 109.5
H55B C55 H55C 109.5
C54 C56 H56A 109.5
C54 C56 H56B 109.5
H56A C56 H56B 109.5
C54 C56 H56C 109.5
H56A C56 H56C 109.5
H56B C56 H56C 109.5
C53 C57 C59 110.8(3)
C53 C57 C58 112.5(3)
C59 C57 C58 110.5(3)
C53 C57 H57 107.6
C59 C57 H57 107.6
C58 C57 H57 107.6
C57 C58 H58A 109.5
C57 C58 H58B 109.5
H58A C58 H58B 109.5
C57 C58 H58C 109.5
H58A C58 H58C 109.5
H58B C58 H58C 109.5
C57 C59 H59A 109.5
C57 C59 H59B 109.5
H59A C59 H59B 109.5
C57 C59 H59C 109.5
H59A C59 H59C 109.5
H59B C59 H59C 109.5

loop_
_geom_bond_atom_site_label_1
_geom_bond_atom_site_label_2
_geom_bond_distance
Pd1 C6 2.034(3)
Pd1 C1 2.112(3)
Pd1 Cl1 2.3984(9)
Pd1 C2 2.448(3)
Pd1 Pd2 2.5669(3)
Pd2 C9 2.024(3)
Pd2 C3 2.093(3)
Pd2 Cl1 2.4028(8)
Pd2 C2 2.479(3)
N1 C6 1.363(4)
N1 C7 1.398(4)
N1 C12 1.430(5)
N2 C6 1.373(4)
N2 C8 1.388(4)
N2 C24 1.443(5)
N3 C9 1.364(5)
N3 C10 1.399(4)
N3 C36 1.435(5)
N4 C9 1.364(4)
N4 C11 1.396(4)
N4 C48 1.441(5)
C1 C2 1.435(5)
C1 C5 1.464(6)
C1 H1 0.94(4)
C2 C3 1.435(6)
C2 H2 0.92(5)
C3 C4 1.469(6)
C3 H3 0.89(4)
C4 C5 1.348(5)
C4 H4 0.9500
C5 H5 0.9500
C7 C8 1.335(6)
C7 H7 0.9500
C8 H8 0.9500
C10 C11 1.336(6)
C10 H10 0.9500
C11 H11 0.9500
C12 C13 1.398(5)
C12 C17 1.407(5)
C13 C14 1.395(5)
C13 C18 1.517(5)
C14 C15 1.377(5)
C14 H14 0.9500
C15 C16 1.385(6)
C15 H15 0.9500
C16 C17 1.394(6)
C16 H16 0.9500
C17 C21 1.521(5)
C18 C19 1.530(5)
C18 C20 1.540(5)
C18 H18 1.0000
C19 H19A 0.9800
C19 H19B 0.9800
C19 H19C 0.9800
C20 H20A 0.9800
C20 H20B 0.9800
C20 H20C 0.9800
C21 C23 1.520(5)
C21 C22 1.536(5)
C21 H21 1.0000
C22 H22A 0.9800
C22 H22B 0.9800
C22 H22C 0.9800
C23 H23A 0.9800
C23 H23B 0.9800
C23 H23C 0.9800
C24 C29 1.399(5)
C24 C25 1.413(5)
C25 C26 1.380(6)
C25 C30 1.520(6)
C26 C27 1.380(6)
C26 H26 0.9500
C27 C28 1.385(6)
C27 H27 0.9500
C28 C29 1.391(6)
C28 H28 0.9500
C29 C33 1.516(5)
C30 C32 1.529(5)
C30 C31 1.539(5)
C30 H30 1.0000
C31 H31A 0.9800
C31 H31B 0.9800
C31 H31C 0.9800
C32 H32A 0.9800
C32 H32B 0.9800
C32 H32C 0.9800
C33 C35 1.520(5)
C33 C34 1.528(6)
C33 H33 1.0000
C34 H34A 0.9800
C34 H34B 0.9800
C34 H34C 0.9800
C35 H35A 0.9800
C35 H35B 0.9800
C35 H35C 0.9800
C36 C41 1.400(5)
C36 C37 1.410(5)
C37 C38 1.390(6)
C37 C42 1.524(5)
C38 C39 1.388(5)
C38 H38 0.9500
C39 C40 1.379(6)
C39 H39 0.9500
C40 C41 1.385(6)
C40 H40 0.9500
C41 C45 1.518(5)
C42 C44 1.527(5)
C42 C43 1.531(6)
C42 H42 1.0000
C43 H43A 0.9800
C43 H43B 0.9800
C43 H43C 0.9800
C44 H44A 0.9800
C44 H44B 0.9800
C44 H44C 0.9800
C45 C47 1.530(5)
C45 C46 1.533(5)
C45 H45 1.0000
C46 H46A 0.9800
C46 H46B 0.9800
C46 H46C 0.9800
C47 H47A 0.9800
C47 H47B 0.9800
C47 H47C 0.9800
C48 C53 1.396(5)
C48 C49 1.408(5)
C49 C50 1.393(6)
C49 C54 1.512(6)
C50 C51 1.374(6)
C50 H50 0.9500
C51 C52 1.388(6)
C51 H51 0.9500
C52 C53 1.394(5)
C52 H52 0.9500
C53 C57 1.518(5)
C54 C55 1.525(6)
C54 C56 1.531(5)
C54 H54 1.0000
C55 H55A 0.9800
C55 H55B 0.9800
C55 H55C 0.9800
C56 H56A 0.9800
C56 H56B 0.9800
C56 H56C 0.9800
C57 C59 1.525(6)
C57 C58 1.529(5)
C57 H57 1.0000
C58 H58A 0.9800
C58 H58B 0.9800
C58 H58C 0.9800
C59 H59A 0.9800
C59 H59B 0.9800
C59 H59C 0.9800

loop_
_geom_torsion_atom_site_label_1
_geom_torsion_atom_site_label_2
_geom_torsion_atom_site_label_3
_geom_torsion_atom_site_label_4
_geom_torsion
C5 C1 C2 C3 -1.3(4)
Pd1 C1 C2 C3 101.5(3)
C5 C1 C2 Pd1 -102.8(3)
C5 C1 C2 Pd2 -62.4(3)
Pd1 C1 C2 Pd2 40.4(2)
C1 C2 C3 C4 1.4(4)
Pd1 C2 C3 C4 64.6(3)
Pd2 C2 C3 C4 101.6(3)
C1 C2 C3 Pd2 -100.2(3)
Pd1 C2 C3 Pd2 -37.0(2)
C2 C3 C4 C5 -1.0(4)
Pd2 C3 C4 C5 89.4(3)
C3 C4 C5 C1 0.2(4)
C2 C1 C5 C4 0.6(4)
Pd1 C1 C5 C4 -87.9(3)
C7 N1 C6 N2 1.2(3)
C12 N1 C6 N2 174.4(3)
C7 N1 C6 Pd1 173.5(2)
C12 N1 C6 Pd1 -13.3(5)
C8 N2 C6 N1 -1.3(3)
C24 N2 C6 N1 -169.2(3)
C8 N2 C6 Pd1 -174.2(2)
C24 N2 C6 Pd1 17.9(4)
C6 N1 C7 C8 -0.6(4)
C12 N1 C7 C8 -173.9(3)
N1 C7 C8 N2 -0.3(4)
C6 N2 C8 C7 1.0(4)
C24 N2 C8 C7 169.0(3)
C10 N3 C9 N4 0.1(4)
C36 N3 C9 N4 175.1(3)
C10 N3 C9 Pd2 173.8(2)
C36 N3 C9 Pd2 -11.3(5)
C11 N4 C9 N3 -0.1(3)
C48 N4 C9 N3 -171.0(3)
C11 N4 C9 Pd2 -174.7(2)
C48 N4 C9 Pd2 14.4(4)
C9 N3 C10 C11 -0.1(4)
C36 N3 C10 C11 -175.1(3)
N3 C10 C11 N4 0.1(3)
C9 N4 C11 C10 0.0(4)
C48 N4 C11 C10 170.9(3)
C6 N1 C12 C13 83.8(4)
C7 N1 C12 C13 -103.8(4)
C6 N1 C12 C17 -97.4(4)
C7 N1 C12 C17 75.0(4)
C17 C12 C13 C14 0.8(5)
N1 C12 C13 C14 179.4(3)
C17 C12 C13 C18 -179.4(3)
N1 C12 C13 C18 -0.7(5)
C12 C13 C14 C15 -0.5(5)
C18 C13 C14 C15 179.7(3)
C13 C14 C15 C16 0.0(5)
C14 C15 C16 C17 0.2(5)
C15 C16 C17 C12 0.1(5)
C15 C16 C17 C21 -178.7(3)
C13 C12 C17 C16 -0.6(5)
N1 C12 C17 C16 -179.3(3)
C13 C12 C17 C21 178.2(3)
N1 C12 C17 C21 -0.5(5)
C14 C13 C18 C19 -55.9(4)
C12 C13 C18 C19 124.3(4)
C14 C13 C18 C20 67.4(4)
C12 C13 C18 C20 -112.4(4)
C16 C17 C21 C23 -51.6(5)
C12 C17 C21 C23 129.7(4)
C16 C17 C21 C22 71.5(4)
C12 C17 C21 C22 -107.2(4)
C6 N2 C24 C29 77.2(4)
C8 N2 C24 C29 -89.2(4)
C6 N2 C24 C25 -104.3(4)
C8 N2 C24 C25 89.3(4)
C29 C24 C25 C26 -0.7(5)
N2 C24 C25 C26 -179.1(3)
C29 C24 C25 C30 179.4(3)
N2 C24 C25 C30 1.0(5)
C24 C25 C26 C27 -0.9(6)
C30 C25 C26 C27 179.0(4)
C25 C26 C27 C28 1.2(7)
C26 C27 C28 C29 0.1(7)
C27 C28 C29 C24 -1.5(6)
C27 C28 C29 C33 -179.2(4)
C25 C24 C29 C28 1.8(5)
N2 C24 C29 C28 -179.7(3)
C25 C24 C29 C33 179.5(3)
N2 C24 C29 C33 -2.0(5)
C26 C25 C30 C32 -29.2(5)
C24 C25 C30 C32 150.8(3)
C26 C25 C30 C31 94.6(4)
C24 C25 C30 C31 -85.5(4)
C28 C29 C33 C35 66.7(5)
C24 C29 C33 C35 -110.8(4)
C28 C29 C33 C34 -58.0(5)
C24 C29 C33 C34 124.4(4)
C9 N3 C36 C41 106.8(4)
C10 N3 C36 C41 -78.8(4)
C9 N3 C36 C37 -74.0(4)
C10 N3 C36 C37 100.3(4)
C41 C36 C37 C38 -1.4(5)
N3 C36 C37 C38 179.6(3)
C41 C36 C37 C42 179.9(3)
N3 C36 C37 C42 0.8(5)
C36 C37 C38 C39 0.9(5)
C42 C37 C38 C39 179.8(3)
C37 C38 C39 C40 -0.3(6)
C38 C39 C40 C41 0.0(6)
C39 C40 C41 C36 -0.3(5)
C39 C40 C41 C45 179.2(3)
C37 C36 C41 C40 1.1(5)
N3 C36 C41 C40 -179.9(3)
C37 C36 C41 C45 -178.4(3)
N3 C36 C41 C45 0.6(5)
C38 C37 C42 C44 -66.9(5)
C36 C37 C42 C44 111.9(4)
C38 C37 C42 C43 56.9(4)
C36 C37 C42 C43 -124.3(4)
C40 C41 C45 C47 39.6(5)
C36 C41 C45 C47 -140.9(4)
C40 C41 C45 C46 -83.5(4)
C36 C41 C45 C46 96.0(4)
C9 N4 C48 C53 -80.8(4)
C11 N4 C48 C53 109.4(4)
C9 N4 C48 C49 97.2(4)
C11 N4 C48 C49 -72.7(4)
C53 C48 C49 C50 -2.2(5)
N4 C48 C49 C50 179.9(3)
C53 C48 C49 C54 173.7(3)
N4 C48 C49 C54 -4.2(5)
C48 C49 C50 C51 1.0(5)
C54 C49 C50 C51 -175.0(4)
C49 C50 C51 C52 0.8(6)
C50 C51 C52 C53 -1.4(6)
C51 C52 C53 C48 0.2(6)
C51 C52 C53 C57 179.1(4)
C49 C48 C53 C52 1.7(5)
N4 C48 C53 C52 179.5(3)
C49 C48 C53 C57 -177.3(3)
N4 C48 C53 C57 0.6(5)
C50 C49 C54 C55 66.6(5)
C48 C49 C54 C55 -109.1(4)
C50 C49 C54 C56 -57.7(5)
C48 C49 C54 C56 126.6(4)
C52 C53 C57 C59 91.1(4)
C48 C53 C57 C59 -90.0(4)
C52 C53 C57 C58 -33.1(5)
C48 C53 C57 C58 145.8(4)
